data_7705651
loop_
_publ_author_name
'Dutschke, Patrick D.'
'Bente, Stefanie'
'Daniliuc, Constantin G.'
'Kinas, Jenny'
'Hepp, Alexander'
'Hahn, F. Ekkehardt'

_publ_section_title
;
 Chemoselective synthesis of heterobimetallic bis-NHC complexes.
;
_journal_issue 41
_journal_name_full 'Dalton transactions (Cambridge, England : 2003)'
_journal_page_first 14388
_journal_page_last 14392
_journal_paper_doi 10.1039/d0dt03369c
_journal_volume 49
_journal_year 2020
_chemical_formula_sum 'C65 H63 I2 Ir N6 O2 P2 Pd'
_chemical_formula_weight 1574.55
_space_group_crystal_system monoclinic
_space_group_IT_number 14
_space_group_name_Hall '-P 2yn'
_space_group_name_H-M_alt 'P 1 21/n 1'
_atom_sites_solution_hydrogens geom
_audit_update_record
;
2020-06-05 deposited with the CCDC.	2020-10-09 downloaded from the CCDC.
;
_cell_angle_alpha 90
_cell_angle_beta 110.6220(10)
_cell_angle_gamma 90
_cell_formula_units_Z 4
_cell_length_a 24.6695(6)
_cell_length_b 13.7796(3)
_cell_length_c 24.9858(6)
_cell_measurement_reflns_used 9972
_cell_measurement_temperature 100.(2)
_cell_measurement_theta_max 66.5908
_cell_measurement_theta_min 3.7232
_cell_volume 7949.3(3)
_computing_cell_refinement 'SAINT V8.37A (Bruker AXS Inc., 2015)'
_computing_data_collection 'APEX3 v2016.1-0 (Bruker AXS Inc., 2016)'
_computing_data_reduction 'SAINT V8.37A (Bruker AXS Inc., 2015)'
_computing_molecular_graphics 'APEX3 v2016.1-0 (Bruker AXS Inc., 2016)'
_computing_publication_material 'APEX3 v2016.1-0 (Bruker AXS Inc., 2016)'
_computing_structure_refinement 'SHELXL-2014/7 (Sheldrick, 2014)'
_computing_structure_solution 'SHELXL-2014/7 (Sheldrick, 2014)'
_diffrn_ambient_temperature 100.(2)
_diffrn_detector_area_resol_mean 8.3333
_diffrn_measured_fraction_theta_full 0.994
_diffrn_measured_fraction_theta_max 0.994
_diffrn_measurement_device_type 'Kappa CCD APEXII'
_diffrn_measurement_method 'phi / omega scans'
_diffrn_radiation_monochromator graphite
_diffrn_radiation_type CuK\a
_diffrn_radiation_wavelength 1.54178
_diffrn_reflns_av_R_equivalents 0.1724
_diffrn_reflns_av_unetI/netI 0.0761
_diffrn_reflns_limit_h_max 29
_diffrn_reflns_limit_h_min -29
_diffrn_reflns_limit_k_max 16
_diffrn_reflns_limit_k_min -16
_diffrn_reflns_limit_l_max 29
_diffrn_reflns_limit_l_min -29
_diffrn_reflns_number 127354
_diffrn_reflns_theta_full 66.90
_diffrn_reflns_theta_max 66.90
_diffrn_reflns_theta_min 3.72
_diffrn_source 'fine-focus sealed tube'
_diffrn_source_type 'fine-focus sealed tube'
_exptl_absorpt_coefficient_mu 11.789
_exptl_absorpt_correction_T_max 0.49
_exptl_absorpt_correction_T_min 0.39
_exptl_absorpt_correction_type multi-scan
_exptl_absorpt_process_details
;
Bruker AXS (2014). SADABS, Version 2014/5, Bruker AXS Inc., Madison, Wisconsin,
USA.
;
_exptl_crystal_colour orange
_exptl_crystal_density_diffrn 1.316
_exptl_crystal_density_method 'not measured'
_exptl_crystal_description prism
_exptl_crystal_F_000 3080
_exptl_crystal_size_max 0.120
_exptl_crystal_size_mid 0.100
_exptl_crystal_size_min 0.070
_refine_diff_density_max 0.918
_refine_diff_density_min -1.515
_refine_ls_extinction_method none
_refine_ls_goodness_of_fit_ref 0.979
_refine_ls_hydrogen_treatment constr
_refine_ls_matrix_type full
_refine_ls_number_parameters 720
_refine_ls_number_reflns 14061
_refine_ls_number_restraints 6
_refine_ls_restrained_S_all 0.980
_refine_ls_R_factor_all 0.0828
_refine_ls_R_factor_gt 0.0514
_refine_ls_shift/su_max 0.001
_refine_ls_shift/su_mean 0.000
_refine_ls_structure_factor_coef Fsqd
_refine_ls_weighting_details 'w=1/[\s^2^(Fo^2^)+(0.0683P)^2^] where P=(Fo^2^+2Fc^2^)/3'
_refine_ls_weighting_scheme calc
_refine_ls_wR_factor_gt 0.1184
_refine_ls_wR_factor_ref 0.1334
_reflns_number_gt 9470
_reflns_number_total 14061
_reflns_threshold_expression 'I > 2\s(I)'
_cod_data_source_file d0dt03369c2.cif
_cod_data_source_block dan9708
_cod_depositor_comments 'Adding full bibliography for 7705647--7705651.cif.'
_cod_database_code 7705651

loop_
_space_group_symop_operation_xyz
'x, y, z'
'-x+1/2, y+1/2, -z+1/2'
'-x, -y, -z'
'x-1/2, -y-1/2, z-1/2'

loop_
_atom_site_type_symbol
_atom_site_label
_atom_site_fract_x
_atom_site_fract_y
_atom_site_fract_z
_atom_site_U_iso_or_equiv
_atom_site_adp_type
_atom_site_calc_flag
_atom_site_refinement_flags_adp
_atom_site_refinement_flags_occupancy
_atom_site_refinement_flags_posn
_atom_site_occupancy
_atom_site_disorder_assembly
_atom_site_disorder_group
I I1 0.22066(2) 0.91393(4) 0.83448(2) 0.03884(13) Uani d . . . 1 . .
I I2 0.50818(3) 0.40629(4) 0.70811(3) 0.04443(15) Uani d . . . 1 . .
Ir Ir1 0.27898(2) 0.75482(2) 0.88919(2) 0.03168(10) Uani d . . . 1 . .
Pd Pd1 0.52617(2) 0.58780(4) 0.74811(2) 0.03048(14) Uani d . . . 1 . .
N N1 0.5719(3) 1.0379(5) 0.8178(4) 0.058(2) Uani d . . . 1 . .
O O1 0.6680(3) 1.0638(4) 0.8693(3) 0.0610(19) Uani d . . . 1 . .
P P1 0.52402(9) 0.64599(14) 0.65946(9) 0.0347(4) Uani d . . . 1 . .
C C2 0.6296(4) 1.0070(6) 0.8460(4) 0.047(2) Uani d . . . 1 . .
O O2 0.4755(3) 1.0153(4) 0.7671(3) 0.0593(19) Uani d . . . 1 . .
P P2 0.54695(9) 0.53529(14) 0.84193(9) 0.0330(4) Uani d . . . 1 . .
N N3 0.6391(3) 0.9087(5) 0.8437(3) 0.0381(16) Uani d . . . 1 . .
C C4 0.5945(3) 0.8478(5) 0.8172(3) 0.0324(17) Uani d . . . 1 . .
C C5 0.5387(3) 0.8788(5) 0.7946(3) 0.0255(15) Uani d . . . 1 . .
C C6 0.5237(4) 0.9789(6) 0.7915(4) 0.048(2) Uani d . . . 1 . .
N N7 0.5061(3) 0.7969(4) 0.7701(3) 0.0304(14) Uani d . . . 1 . .
C C8 0.5445(3) 0.7219(5) 0.7773(3) 0.0271(16) Uani d . . . 1 . .
N N9 0.5999(3) 0.7512(4) 0.8070(3) 0.0330(14) Uani d . . . 1 . .
C C10 0.4430(3) 0.7924(6) 0.7395(3) 0.0336(17) Uani d . . . 1 . .
H H10A 0.4345 0.7377 0.7121 0.04 Uiso calc U . R 1 . .
H H10B 0.4305 0.8528 0.7172 0.04 Uiso calc U . R 1 . .
C C11 0.4083(3) 0.7798(5) 0.7774(3) 0.0286(16) Uani d . . . 1 . .
C C12 0.3768(3) 0.6957(5) 0.7765(3) 0.0308(16) Uani d . . . 1 . .
H H12 0.3812 0.6424 0.7543 0.037 Uiso calc U . R 1 . .
C C13 0.3389(3) 0.6860(5) 0.8069(3) 0.0273(16) Uani d . . . 1 . .
C C14 0.3307(3) 0.7639(5) 0.8404(3) 0.0310(16) Uani d . . . 1 . .
C C15 0.3631(3) 0.8486(6) 0.8420(3) 0.0346(18) Uani d . . . 1 . .
H H15 0.3594 0.9018 0.8646 0.042 Uiso calc U . R 1 . .
C C16 0.4006(3) 0.8567(5) 0.8114(3) 0.0308(17) Uani d . . . 1 . .
H H16 0.4215 0.9154 0.8134 0.037 Uiso calc U . R 1 . .
C C17 0.3077(3) 0.5916(5) 0.8045(4) 0.0340(17) Uani d . . . 1 . .
H H17A 0.3111 0.5516 0.7729 0.041 Uiso calc U . R 1 . .
H H17B 0.3264 0.5557 0.8406 0.041 Uiso calc U . R 1 . .
N N18 0.2459(3) 0.6064(4) 0.7956(3) 0.0367(15) Uani d . . . 1 . .
C C19 0.2278(4) 0.6686(6) 0.8263(4) 0.042(2) Uani d . . . 1 . .
N N20 0.1695(3) 0.6562(5) 0.8082(3) 0.0427(17) Uani d . . . 1 . .
C C21 0.1520(4) 0.5875(7) 0.7650(4) 0.051(2) Uani d . . . 1 . .
H H21 0.1135 0.5666 0.7448 0.062 Uiso calc U . R 1 . .
C C22 0.2009(3) 0.5560(6) 0.7572(4) 0.0383(19) Uani d . . . 1 . .
H H22 0.2034 0.5085 0.7306 0.046 Uiso calc U . R 1 . .
C C23 0.1275(4) 0.7047(7) 0.8280(4) 0.048(2) Uani d . . . 1 . .
H H23A 0.1479 0.7381 0.8641 0.072 Uiso calc U . R 1 . .
H H23B 0.1009 0.6565 0.8339 0.072 Uiso calc U . R 1 . .
H H23C 0.1055 0.752 0.7993 0.072 Uiso calc U . R 1 . .
C C24 0.5620(5) 1.1438(8) 0.8192(7) 0.087(4) Uani d U . . 1 . .
H H24A 0.5842 1.1778 0.7993 0.131 Uiso calc U . R 1 . .
H H24B 0.5745 1.1659 0.859 0.131 Uiso calc U . R 1 . .
H H24C 0.5207 1.1577 0.8002 0.131 Uiso calc U . R 1 . .
C C25 0.6980(4) 0.8725(7) 0.8724(4) 0.051(2) Uani d . . . 1 . .
H H25A 0.6967 0.8028 0.8797 0.077 Uiso calc U . R 1 . .
H H25B 0.7158 0.9067 0.9088 0.077 Uiso calc U . R 1 . .
H H25C 0.721 0.8837 0.848 0.077 Uiso calc U . R 1 . .
C C31 0.3216(4) 0.6596(6) 0.9605(4) 0.040(2) Uani d . . . 1 . .
C C32 0.3557(3) 0.7482(6) 0.9712(3) 0.0393(18) Uani d . . . 1 . .
C C33 0.3186(4) 0.8258(6) 0.9761(4) 0.043(2) Uani d . . . 1 . .
C C34 0.2631(4) 0.7828(6) 0.9727(4) 0.044(2) Uani d . . . 1 . .
C C35 0.2650(4) 0.6804(7) 0.9640(4) 0.049(2) Uani d . . . 1 . .
C C36 0.3448(5) 0.5598(7) 0.9595(4) 0.055(2) Uani d . . . 1 . .
H H36A 0.3586 0.5329 0.9983 0.082 Uiso calc U . R 1 . .
H H36B 0.3769 0.5626 0.9451 0.082 Uiso calc U . R 1 . .
H H36C 0.314 0.5183 0.9344 0.082 Uiso calc U . R 1 . .
C C37 0.4165(3) 0.7569(6) 0.9766(4) 0.0428(19) Uani d . . . 1 . .
H H37A 0.4237 0.8225 0.9655 0.064 Uiso calc U . R 1 . .
H H37B 0.4252 0.7094 0.9515 0.064 Uiso calc U . R 1 . .
H H37C 0.4413 0.7448 1.0163 0.064 Uiso calc U . R 1 . .
C C38 0.3329(4) 0.9296(7) 0.9863(4) 0.052(2) Uani d . . . 1 . .
H H38A 0.34 0.945 1.0265 0.079 Uiso calc U . R 1 . .
H H38B 0.3004 0.9687 0.9618 0.079 Uiso calc U . R 1 . .
H H38C 0.3676 0.9442 0.9773 0.079 Uiso calc U . R 1 . .
C C39 0.2144(5) 0.8377(8) 0.9810(5) 0.070(3) Uani d . . . 1 . .
H H39A 0.183 0.7927 0.979 0.105 Uiso calc U . R 1 . .
H H39B 0.2001 0.8868 0.9509 0.105 Uiso calc U . R 1 . .
H H39C 0.2282 0.8696 1.0184 0.105 Uiso calc U . R 1 . .
C C40 0.2206(4) 0.6058(8) 0.9628(5) 0.065(3) Uani d . . . 1 . .
H H40A 0.2369 0.5604 0.9946 0.098 Uiso calc U . R 1 . .
H H40B 0.2092 0.5703 0.9265 0.098 Uiso calc U . R 1 . .
H H40C 0.1866 0.6378 0.9664 0.098 Uiso calc U . R 1 . .
C C41 0.5193(4) 0.7780(6) 0.6498(4) 0.045(2) Uani d . . . 1 . .
C C42 0.5703(5) 0.8335(6) 0.6770(4) 0.050(2) Uani d . . . 1 . .
H H42 0.6062 0.8022 0.6963 0.06 Uiso calc U . R 1 . .
C C43 0.5666(6) 0.9362(7) 0.6747(5) 0.074(4) Uani d . . . 1 . .
H H43 0.5997 0.9748 0.6937 0.088 Uiso calc U . R 1 . .
C C44 0.5141(7) 0.9798(8) 0.6444(5) 0.074(4) Uani d . . . 1 . .
H H44 0.5118 1.0486 0.6418 0.089 Uiso calc U . R 1 . .
C C45 0.4654(6) 0.9253(8) 0.6181(5) 0.073(3) Uani d . . . 1 . .
H H45 0.43 0.957 0.5977 0.087 Uiso calc U . R 1 . .
C C46 0.4671(4) 0.8254(7) 0.6209(4) 0.050(2) Uani d . . . 1 . .
H H46 0.4328 0.7888 0.6031 0.06 Uiso calc U . R 1 . .
C C51 0.5906(4) 0.6175(6) 0.6464(4) 0.040(2) Uani d . . . 1 . .
C C52 0.6064(4) 0.6712(6) 0.6069(4) 0.045(2) Uani d . . . 1 . .
H H52 0.5814 0.7211 0.5858 0.053 Uiso calc U . R 1 . .
C C53 0.6568(4) 0.6539(7) 0.5979(4) 0.045(2) Uani d . . . 1 . .
H H53 0.6666 0.6912 0.5707 0.054 Uiso calc U . R 1 . .
C C54 0.6938(4) 0.5816(7) 0.6286(4) 0.046(2) Uani d . . . 1 . .
H H54 0.7292 0.5692 0.6227 0.055 Uiso calc U . R 1 . .
C C55 0.6786(4) 0.5275(7) 0.6680(4) 0.047(2) Uani d . . . 1 . .
H H55 0.7041 0.4783 0.6895 0.056 Uiso calc U . R 1 . .
C C56 0.6265(4) 0.5443(6) 0.6767(4) 0.042(2) Uani d . . . 1 . .
H H56 0.6159 0.506 0.703 0.05 Uiso calc U . R 1 . .
C C61 0.4629(4) 0.6024(6) 0.5979(4) 0.041(2) Uani d . . . 1 . .
C C62 0.4681(4) 0.5874(6) 0.5449(4) 0.045(2) Uani d . . . 1 . .
H H62 0.5044 0.5966 0.5403 0.054 Uiso calc U . R 1 . .
C C63 0.4192(4) 0.5584(7) 0.4980(4) 0.048(2) Uani d . . . 1 . .
H H63 0.4223 0.5471 0.4617 0.057 Uiso calc U . R 1 . .
C C64 0.3674(4) 0.5470(7) 0.5054(4) 0.057(3) Uani d . . . 1 . .
H H64 0.3341 0.5285 0.4739 0.068 Uiso calc U . R 1 . .
C C65 0.3630(4) 0.5621(8) 0.5587(5) 0.060(3) Uani d . . . 1 . .
H H65 0.3266 0.5545 0.5632 0.072 Uiso calc U . R 1 . .
C C66 0.4111(4) 0.5882(7) 0.6052(4) 0.051(2) Uani d . . . 1 . .
H H66 0.4082 0.5962 0.6418 0.061 Uiso calc U . R 1 . .
C C71 0.6109(4) 0.4592(6) 0.8564(4) 0.0383(19) Uani d . . . 1 . .
C C72 0.6547(4) 0.4950(7) 0.8387(5) 0.057(3) Uani d . . . 1 . .
H H72 0.6509 0.5572 0.8214 0.068 Uiso calc U . R 1 . .
C C73 0.7038(5) 0.4399(7) 0.8463(5) 0.062(3) Uani d . . . 1 . .
H H73 0.733 0.4639 0.8332 0.075 Uiso calc U . R 1 . .
C C74 0.7105(4) 0.3513(8) 0.8723(5) 0.063(3) Uani d . . . 1 . .
H H74 0.7447 0.3147 0.8779 0.076 Uiso calc U . R 1 . .
C C75 0.6675(4) 0.3145(6) 0.8905(4) 0.049(2) Uani d . . . 1 . .
H H75 0.6721 0.2525 0.9083 0.059 Uiso calc U . R 1 . .
C C76 0.6170(4) 0.3690(6) 0.8828(3) 0.0361(18) Uani d . . . 1 . .
H H76 0.5875 0.3444 0.8954 0.043 Uiso calc U . R 1 . .
C C81 0.4930(3) 0.4688(5) 0.8613(3) 0.0321(17) Uani d . . . 1 . .
C C82 0.5018(4) 0.4504(5) 0.9191(4) 0.0360(18) Uani d . . . 1 . .
H H82 0.5361 0.4731 0.9479 0.043 Uiso calc U . R 1 . .
C C83 0.4616(4) 0.4000(6) 0.9344(4) 0.0398(19) Uani d . . . 1 . .
H H83 0.4677 0.3896 0.9737 0.048 Uiso calc U . R 1 . .
C C84 0.4120(4) 0.3642(6) 0.8928(4) 0.043(2) Uani d . . . 1 . .
H H84 0.3849 0.3275 0.9037 0.051 Uiso calc U . R 1 . .
C C85 0.4018(4) 0.3819(6) 0.8355(4) 0.044(2) Uani d . . . 1 . .
H H85 0.3673 0.3589 0.8071 0.053 Uiso calc U . R 1 . .
C C86 0.4425(3) 0.4340(5) 0.8195(4) 0.0366(18) Uani d . . . 1 . .
H H86 0.4359 0.4456 0.7802 0.044 Uiso calc U . R 1 . .
C C91 0.5692(4) 0.6288(5) 0.8967(3) 0.0344(18) Uani d . . . 1 . .
C C92 0.5274(4) 0.6970(6) 0.8989(4) 0.0399(19) Uani d . . . 1 . .
H H92 0.4883 0.6908 0.874 0.048 Uiso calc U . R 1 . .
C C93 0.5436(4) 0.7727(6) 0.9375(4) 0.046(2) Uani d . . . 1 . .
H H93 0.5153 0.8179 0.9396 0.056 Uiso calc U . R 1 . .
C C94 0.6001(4) 0.7834(7) 0.9730(4) 0.050(2) Uani d . . . 1 . .
H H94 0.611 0.8377 0.998 0.06 Uiso calc U . R 1 . .
C C95 0.6410(4) 0.7164(6) 0.9727(4) 0.047(2) Uani d . . . 1 . .
H H95 0.6798 0.723 0.9983 0.056 Uiso calc U . R 1 . .
C C96 0.6257(4) 0.6386(6) 0.9347(4) 0.042(2) Uani d . . . 1 . .
H H96 0.6541 0.592 0.9348 0.05 Uiso calc U . R 1 . .

loop_
_atom_site_aniso_label
_atom_site_aniso_U_11
_atom_site_aniso_U_22
_atom_site_aniso_U_33
_atom_site_aniso_U_12
_atom_site_aniso_U_13
_atom_site_aniso_U_23
I1 0.0376(3) 0.0381(3) 0.0462(3) 0.0076(2) 0.0215(2) 0.0046(2)
I2 0.0587(4) 0.0291(3) 0.0578(4) -0.0087(2) 0.0358(3) -0.0087(2)
Ir1 0.03149(17) 0.03184(18) 0.03695(18) 0.00132(14) 0.01857(13) -0.00014(14)
Pd1 0.0367(3) 0.0239(3) 0.0380(3) -0.0023(2) 0.0221(2) -0.0010(2)
N1 0.033(4) 0.029(4) 0.119(8) -0.007(3) 0.037(5) -0.020(4)
O1 0.033(3) 0.044(4) 0.113(6) -0.017(3) 0.034(4) -0.030(4)
P1 0.0416(12) 0.0330(11) 0.0367(11) -0.0051(9) 0.0229(9) -0.0011(8)
C2 0.032(5) 0.037(5) 0.081(7) -0.006(4) 0.030(5) -0.014(4)
O2 0.033(3) 0.028(3) 0.123(6) 0.003(3) 0.036(4) 0.003(3)
P2 0.0377(11) 0.0282(10) 0.0375(11) -0.0007(8) 0.0186(9) 0.0027(8)
N3 0.030(3) 0.032(4) 0.056(4) -0.006(3) 0.019(3) -0.011(3)
C4 0.031(4) 0.030(4) 0.046(5) 0.004(3) 0.026(4) 0.009(3)
C5 0.026(4) 0.021(4) 0.037(4) -0.002(3) 0.021(3) -0.002(3)
C6 0.034(5) 0.033(5) 0.084(7) 0.003(4) 0.029(5) -0.001(4)
N7 0.028(3) 0.023(3) 0.044(4) -0.002(3) 0.019(3) 0.000(3)
C8 0.022(4) 0.026(4) 0.042(4) 0.007(3) 0.021(3) 0.004(3)
N9 0.038(4) 0.029(3) 0.040(4) 0.001(3) 0.022(3) 0.002(3)
C10 0.027(4) 0.033(4) 0.043(5) 0.001(3) 0.015(3) 0.006(3)
C11 0.022(4) 0.028(4) 0.038(4) 0.000(3) 0.013(3) 0.001(3)
C12 0.029(4) 0.031(4) 0.034(4) 0.003(3) 0.014(3) 0.002(3)
C13 0.022(4) 0.024(4) 0.041(4) -0.001(3) 0.017(3) 0.003(3)
C14 0.035(4) 0.020(4) 0.037(4) 0.007(3) 0.012(3) 0.003(3)
C15 0.037(4) 0.031(4) 0.040(5) -0.001(3) 0.017(4) -0.006(3)
C16 0.023(4) 0.026(4) 0.042(5) 0.004(3) 0.009(3) 0.003(3)
C17 0.030(4) 0.026(4) 0.054(5) 0.002(3) 0.025(4) -0.004(3)
N18 0.034(4) 0.029(4) 0.049(4) -0.002(3) 0.016(3) -0.005(3)
C19 0.032(4) 0.040(5) 0.063(6) 0.005(4) 0.030(4) 0.012(4)
N20 0.032(4) 0.046(4) 0.056(5) -0.004(3) 0.023(3) -0.007(3)
C21 0.035(5) 0.058(6) 0.064(6) -0.013(4) 0.020(4) -0.025(5)
C22 0.033(4) 0.037(5) 0.044(5) -0.008(3) 0.013(4) -0.011(4)
C23 0.034(5) 0.047(5) 0.073(7) -0.003(4) 0.030(5) -0.008(4)
C24 0.068(7) 0.052(6) 0.148(10) 0.003(5) 0.045(7) -0.015(6)
C25 0.035(5) 0.042(5) 0.068(7) -0.012(4) 0.007(4) -0.001(4)
C31 0.049(5) 0.038(5) 0.039(5) 0.005(4) 0.021(4) 0.011(4)
C32 0.038(4) 0.043(5) 0.028(4) -0.007(4) 0.000(3) 0.003(4)
C33 0.051(5) 0.044(5) 0.037(5) 0.000(4) 0.021(4) -0.006(4)
C34 0.058(6) 0.058(6) 0.032(4) 0.014(4) 0.034(4) 0.001(4)
C35 0.064(6) 0.053(6) 0.045(5) 0.001(4) 0.038(5) 0.012(4)
C36 0.069(7) 0.047(6) 0.054(6) 0.010(5) 0.027(5) 0.010(4)
C37 0.033(4) 0.046(5) 0.041(5) 0.000(4) 0.003(4) 0.005(4)
C38 0.064(6) 0.050(6) 0.045(5) 0.007(5) 0.021(5) -0.004(4)
C39 0.084(8) 0.091(8) 0.057(7) 0.027(7) 0.051(6) 0.002(6)
C40 0.053(6) 0.075(7) 0.080(8) -0.014(5) 0.038(6) 0.013(6)
C41 0.064(6) 0.034(5) 0.049(5) -0.007(4) 0.036(5) -0.001(4)
C42 0.066(6) 0.044(5) 0.055(6) -0.009(4) 0.040(5) 0.002(4)
C43 0.122(11) 0.044(6) 0.059(7) -0.032(7) 0.038(7) 0.001(5)
C44 0.128(12) 0.031(6) 0.064(7) -0.002(7) 0.035(8) 0.009(5)
C45 0.105(10) 0.049(7) 0.069(7) 0.016(7) 0.036(7) 0.018(5)
C46 0.059(6) 0.049(6) 0.048(6) 0.011(4) 0.025(5) 0.010(4)
C51 0.040(5) 0.040(5) 0.048(5) -0.011(4) 0.024(4) -0.003(4)
C52 0.048(5) 0.043(5) 0.047(5) -0.003(4) 0.022(4) 0.002(4)
C53 0.044(5) 0.056(6) 0.045(5) -0.011(4) 0.029(4) -0.010(4)
C54 0.040(5) 0.053(6) 0.054(6) -0.005(4) 0.030(4) -0.010(4)
C55 0.041(5) 0.049(5) 0.050(6) -0.013(4) 0.016(4) -0.006(4)
C56 0.046(5) 0.044(5) 0.042(5) 0.002(4) 0.022(4) 0.010(4)
C61 0.047(5) 0.035(5) 0.050(5) 0.003(4) 0.028(4) -0.004(4)
C62 0.048(5) 0.043(5) 0.050(5) -0.010(4) 0.027(4) -0.011(4)
C63 0.048(5) 0.055(6) 0.039(5) -0.009(4) 0.014(4) -0.005(4)
C64 0.040(5) 0.069(7) 0.058(6) -0.008(5) 0.013(5) -0.009(5)
C65 0.045(5) 0.078(7) 0.064(7) -0.018(5) 0.027(5) -0.017(5)
C66 0.059(6) 0.050(6) 0.053(6) -0.020(5) 0.030(5) -0.012(4)
C71 0.047(5) 0.031(4) 0.039(5) 0.006(4) 0.018(4) 0.007(3)
C72 0.049(6) 0.052(6) 0.080(7) 0.019(5) 0.037(5) 0.025(5)
C73 0.055(6) 0.060(7) 0.079(8) 0.016(5) 0.033(6) 0.021(5)
C74 0.051(6) 0.081(8) 0.068(7) 0.032(5) 0.034(5) 0.002(6)
C75 0.067(6) 0.035(5) 0.046(5) 0.022(4) 0.020(5) 0.001(4)
C76 0.045(5) 0.034(4) 0.032(4) 0.002(4) 0.016(4) 0.000(3)
C81 0.035(4) 0.024(4) 0.042(5) 0.002(3) 0.019(4) 0.007(3)
C82 0.042(5) 0.029(4) 0.040(5) 0.003(3) 0.019(4) 0.002(3)
C83 0.042(5) 0.036(5) 0.048(5) 0.007(4) 0.023(4) 0.011(4)
C84 0.041(5) 0.037(5) 0.056(6) 0.001(4) 0.024(4) 0.006(4)
C85 0.037(5) 0.046(5) 0.049(5) -0.008(4) 0.016(4) 0.002(4)
C86 0.041(5) 0.031(4) 0.037(4) 0.004(3) 0.012(4) 0.004(3)
C91 0.046(5) 0.024(4) 0.039(5) -0.004(3) 0.021(4) 0.004(3)
C92 0.047(5) 0.036(5) 0.042(5) -0.003(4) 0.022(4) -0.001(4)
C93 0.060(6) 0.035(5) 0.055(6) -0.007(4) 0.032(5) -0.012(4)
C94 0.057(6) 0.051(6) 0.054(6) -0.019(5) 0.033(5) -0.016(4)
C95 0.043(5) 0.051(6) 0.049(5) -0.013(4) 0.018(4) -0.001(4)
C96 0.038(5) 0.041(5) 0.046(5) 0.001(4) 0.013(4) 0.003(4)

loop_
_atom_type_symbol
_atom_type_description
_atom_type_scat_dispersion_real
_atom_type_scat_dispersion_imag
_atom_type_scat_source
C C 0.0181 0.0091 'International Tables Vol C Tables 4.2.6.8 and 6.1.1.4'
H H 0.0000 0.0000 'International Tables Vol C Tables 4.2.6.8 and 6.1.1.4'
N N 0.0311 0.0180 'International Tables Vol C Tables 4.2.6.8 and 6.1.1.4'
O O 0.0492 0.0322 'International Tables Vol C Tables 4.2.6.8 and 6.1.1.4'
P P 0.2955 0.4335 'International Tables Vol C Tables 4.2.6.8 and 6.1.1.4'
Pd Pd 0.1215 3.9337 'International Tables Vol C Tables 4.2.6.8 and 6.1.1.4'
I I -0.3257 6.8362 'International Tables Vol C Tables 4.2.6.8 and 6.1.1.4'
Ir Ir -4.7710 6.5667 'International Tables Vol C Tables 4.2.6.8 and 6.1.1.4'

loop_
_geom_angle_atom_site_label_1
_geom_angle_atom_site_label_2
_geom_angle_atom_site_label_3
_geom_angle_site_symmetry_1
_geom_angle_site_symmetry_3
_geom_angle
_geom_angle_publ_flag
C19 Ir1 C14 . . 85.6(3) ?
C19 Ir1 C31 . . 105.8(3) ?
C14 Ir1 C31 . . 107.6(3) ?
C19 Ir1 C32 . . 141.2(3) ?
C14 Ir1 C32 . . 92.5(3) ?
C31 Ir1 C32 . . 38.4(3) ?
C19 Ir1 C35 . . 98.1(3) ?
C14 Ir1 C35 . . 145.5(3) ?
C31 Ir1 C35 . . 38.4(3) ?
C32 Ir1 C35 . . 63.4(3) ?
C19 Ir1 C33 . . 160.1(3) ?
C14 Ir1 C33 . . 113.1(3) ?
C31 Ir1 C33 . . 63.4(3) ?
C32 Ir1 C33 . . 37.2(3) ?
C35 Ir1 C33 . . 62.9(3) ?
C19 Ir1 C34 . . 123.2(3) ?
C14 Ir1 C34 . . 150.7(3) ?
C31 Ir1 C34 . . 62.7(3) ?
C32 Ir1 C34 . . 62.3(3) ?
C35 Ir1 C34 . . 36.7(3) ?
C33 Ir1 C34 . . 37.6(3) ?
C19 Ir1 I1 . . 90.5(2) ?
C14 Ir1 I1 . . 88.95(19) ?
C31 Ir1 I1 . . 157.3(2) ?
C32 Ir1 I1 . . 128.2(2) ?
C35 Ir1 I1 . . 125.1(2) ?
C33 Ir1 I1 . . 96.1(2) ?
C34 Ir1 I1 . . 95.3(2) ?
C8 Pd1 P2 . . 88.8(2) ?
C8 Pd1 P1 . . 87.4(2) ?
P2 Pd1 P1 . . 169.22(8) ?
C8 Pd1 I2 . . 176.30(19) ?
P2 Pd1 I2 . . 91.97(5) ?
P1 Pd1 I2 . . 91.22(5) ?
C6 N1 C2 . . 126.7(7) ?
C6 N1 C24 . . 117.6(8) ?
C2 N1 C24 . . 115.6(8) ?
C51 P1 C41 . . 102.1(4) ?
C51 P1 C61 . . 107.8(4) ?
C41 P1 C61 . . 102.7(4) ?
C51 P1 Pd1 . . 112.0(3) ?
C41 P1 Pd1 . . 116.3(3) ?
C61 P1 Pd1 . . 114.8(3) ?
O1 C2 N3 . . 122.6(8) ?
O1 C2 N1 . . 121.7(8) ?
N3 C2 N1 . . 115.6(7) ?
C81 P2 C91 . . 102.3(4) ?
C81 P2 C71 . . 108.8(4) ?
C91 P2 C71 . . 104.3(4) ?
C81 P2 Pd1 . . 120.1(3) ?
C91 P2 Pd1 . . 116.0(3) ?
C71 P2 Pd1 . . 104.3(3) ?
C4 N3 C2 . . 120.5(7) ?
C4 N3 C25 . . 121.5(7) ?
C2 N3 C25 . . 117.9(7) ?
N3 C4 C5 . . 122.5(7) ?
N3 C4 N9 . . 125.2(7) ?
C5 C4 N9 . . 112.3(7) ?
C4 C5 N7 . . 105.7(6) ?
C4 C5 C6 . . 122.2(7) ?
N7 C5 C6 . . 131.4(7) ?
O2 C6 N1 . . 120.4(8) ?
O2 C6 C5 . . 127.4(8) ?
N1 C6 C5 . . 112.2(7) ?
C8 N7 C5 . . 106.7(6) ?
C8 N7 C10 . . 126.2(6) ?
C5 N7 C10 . . 127.0(6) ?
N9 C8 N7 . . 111.2(6) ?
N9 C8 Pd1 . . 122.1(5) ?
N7 C8 Pd1 . . 126.7(5) ?
C8 N9 C4 . . 104.1(6) ?
N7 C10 C11 . . 114.4(6) ?
N7 C10 H10A . . 108.7 ?
C11 C10 H10A . . 108.7 ?
N7 C10 H10B . . 108.7 ?
C11 C10 H10B . . 108.7 ?
H10A C10 H10B . . 107.6 ?
C12 C11 C16 . . 116.4(7) ?
C12 C11 C10 . . 121.8(7) ?
C16 C11 C10 . . 121.4(7) ?
C11 C12 C13 . . 123.0(7) ?
C11 C12 H12 . . 118.5 ?
C13 C12 H12 . . 118.5 ?
C12 C13 C14 . . 120.5(7) ?
C12 C13 C17 . . 119.3(6) ?
C14 C13 C17 . . 120.2(6) ?
C15 C14 C13 . . 116.6(7) ?
C15 C14 Ir1 . . 119.9(5) ?
C13 C14 Ir1 . . 123.4(5) ?
C16 C15 C14 . . 122.0(7) ?
C16 C15 H15 . . 119.0 ?
C14 C15 H15 . . 119.0 ?
C15 C16 C11 . . 121.6(7) ?
C15 C16 H16 . . 119.2 ?
C11 C16 H16 . . 119.2 ?
N18 C17 C13 . . 111.9(6) ?
N18 C17 H17A . . 109.2 ?
C13 C17 H17A . . 109.2 ?
N18 C17 H17B . . 109.2 ?
C13 C17 H17B . . 109.2 ?
H17A C17 H17B . . 107.9 ?
C19 N18 C22 . . 112.1(7) ?
C19 N18 C17 . . 122.8(7) ?
C22 N18 C17 . . 125.0(6) ?
N18 C19 N20 . . 105.0(8) ?
N18 C19 Ir1 . . 125.7(6) ?
N20 C19 Ir1 . . 129.2(6) ?
C19 N20 C21 . . 110.4(7) ?
C19 N20 C23 . . 128.7(8) ?
C21 N20 C23 . . 121.0(7) ?
C22 C21 N20 . . 106.4(7) ?
C22 C21 H21 . . 126.8 ?
N20 C21 H21 . . 126.8 ?
C21 C22 N18 . . 106.2(7) ?
C21 C22 H22 . . 126.9 ?
N18 C22 H22 . . 126.9 ?
N20 C23 H23A . . 109.5 ?
N20 C23 H23B . . 109.5 ?
H23A C23 H23B . . 109.5 ?
N20 C23 H23C . . 109.5 ?
H23A C23 H23C . . 109.5 ?
H23B C23 H23C . . 109.5 ?
N1 C24 H24A . . 109.5 ?
N1 C24 H24B . . 109.5 ?
H24A C24 H24B . . 109.5 ?
N1 C24 H24C . . 109.5 ?
H24A C24 H24C . . 109.5 ?
H24B C24 H24C . . 109.5 ?
N3 C25 H25A . . 109.5 ?
N3 C25 H25B . . 109.5 ?
H25A C25 H25B . . 109.5 ?
N3 C25 H25C . . 109.5 ?
H25A C25 H25C . . 109.5 ?
H25B C25 H25C . . 109.5 ?
C32 C31 C35 . . 109.1(7) ?
C32 C31 C36 . . 125.3(8) ?
C35 C31 C36 . . 124.2(8) ?
C32 C31 Ir1 . . 74.0(4) ?
C35 C31 Ir1 . . 74.5(5) ?
C36 C31 Ir1 . . 128.6(6) ?
C33 C32 C31 . . 107.3(7) ?
C33 C32 C37 . . 126.3(8) ?
C31 C32 C37 . . 126.4(8) ?
C33 C32 Ir1 . . 72.0(5) ?
C31 C32 Ir1 . . 67.6(4) ?
C37 C32 Ir1 . . 125.9(6) ?
C32 C33 C34 . . 107.6(7) ?
C32 C33 C38 . . 128.1(8) ?
C34 C33 C38 . . 124.2(8) ?
C32 C33 Ir1 . . 70.8(4) ?
C34 C33 Ir1 . . 72.0(5) ?
C38 C33 Ir1 . . 125.5(6) ?
C35 C34 C33 . . 109.1(7) ?
C35 C34 C39 . . 126.3(9) ?
C33 C34 C39 . . 124.6(9) ?
C35 C34 Ir1 . . 70.8(4) ?
C33 C34 Ir1 . . 70.4(4) ?
C39 C34 Ir1 . . 128.0(7) ?
C34 C35 C31 . . 106.7(8) ?
C34 C35 C40 . . 128.2(9) ?
C31 C35 C40 . . 125.0(9) ?
C34 C35 Ir1 . . 72.6(4) ?
C31 C35 Ir1 . . 67.1(4) ?
C40 C35 Ir1 . . 128.2(7) ?
C31 C36 H36A . . 109.5 ?
C31 C36 H36B . . 109.5 ?
H36A C36 H36B . . 109.5 ?
C31 C36 H36C . . 109.5 ?
H36A C36 H36C . . 109.5 ?
H36B C36 H36C . . 109.5 ?
C32 C37 H37A . . 109.5 ?
C32 C37 H37B . . 109.5 ?
H37A C37 H37B . . 109.5 ?
C32 C37 H37C . . 109.5 ?
H37A C37 H37C . . 109.5 ?
H37B C37 H37C . . 109.5 ?
C33 C38 H38A . . 109.5 ?
C33 C38 H38B . . 109.5 ?
H38A C38 H38B . . 109.5 ?
C33 C38 H38C . . 109.5 ?
H38A C38 H38C . . 109.5 ?
H38B C38 H38C . . 109.5 ?
C34 C39 H39A . . 109.5 ?
C34 C39 H39B . . 109.5 ?
H39A C39 H39B . . 109.5 ?
C34 C39 H39C . . 109.5 ?
H39A C39 H39C . . 109.5 ?
H39B C39 H39C . . 109.5 ?
C35 C40 H40A . . 109.5 ?
C35 C40 H40B . . 109.5 ?
H40A C40 H40B . . 109.5 ?
C35 C40 H40C . . 109.5 ?
H40A C40 H40C . . 109.5 ?
H40B C40 H40C . . 109.5 ?
C46 C41 C42 . . 119.6(8) ?
C46 C41 P1 . . 122.4(7) ?
C42 C41 P1 . . 117.8(7) ?
C43 C42 C41 . . 118.9(10) ?
C43 C42 H42 . . 120.6 ?
C41 C42 H42 . . 120.6 ?
C44 C43 C42 . . 119.3(11) ?
C44 C43 H43 . . 120.3 ?
C42 C43 H43 . . 120.3 ?
C45 C44 C43 . . 121.1(10) ?
C45 C44 H44 . . 119.5 ?
C43 C44 H44 . . 119.5 ?
C44 C45 C46 . . 121.1(12) ?
C44 C45 H45 . . 119.4 ?
C46 C45 H45 . . 119.4 ?
C45 C46 C41 . . 119.9(10) ?
C45 C46 H46 . . 120.1 ?
C41 C46 H46 . . 120.1 ?
C56 C51 C52 . . 119.4(8) ?
C56 C51 P1 . . 120.2(6) ?
C52 C51 P1 . . 120.4(7) ?
C53 C52 C51 . . 121.6(9) ?
C53 C52 H52 . . 119.2 ?
C51 C52 H52 . . 119.2 ?
C52 C53 C54 . . 119.8(8) ?
C52 C53 H53 . . 120.1 ?
C54 C53 H53 . . 120.1 ?
C53 C54 C55 . . 119.3(8) ?
C53 C54 H54 . . 120.3 ?
C55 C54 H54 . . 120.3 ?
C54 C55 C56 . . 120.9(9) ?
C54 C55 H55 . . 119.6 ?
C56 C55 H55 . . 119.6 ?
C51 C56 C55 . . 119.0(8) ?
C51 C56 H56 . . 120.5 ?
C55 C56 H56 . . 120.5 ?
C66 C61 C62 . . 120.6(9) ?
C66 C61 P1 . . 117.8(7) ?
C62 C61 P1 . . 121.5(7) ?
C61 C62 C63 . . 119.6(8) ?
C61 C62 H62 . . 120.2 ?
C63 C62 H62 . . 120.2 ?
C64 C63 C62 . . 119.2(9) ?
C64 C63 H63 . . 120.4 ?
C62 C63 H63 . . 120.4 ?
C63 C64 C65 . . 120.4(9) ?
C63 C64 H64 . . 119.8 ?
C65 C64 H64 . . 119.8 ?
C66 C65 C64 . . 120.6(9) ?
C66 C65 H65 . . 119.7 ?
C64 C65 H65 . . 119.7 ?
C61 C66 C65 . . 119.5(9) ?
C61 C66 H66 . . 120.3 ?
C65 C66 H66 . . 120.3 ?
C76 C71 C72 . . 120.0(8) ?
C76 C71 P2 . . 123.4(6) ?
C72 C71 P2 . . 116.6(6) ?
C73 C72 C71 . . 120.1(9) ?
C73 C72 H72 . . 120.0 ?
C71 C72 H72 . . 120.0 ?
C74 C73 C72 . . 120.6(10) ?
C74 C73 H73 . . 119.7 ?
C72 C73 H73 . . 119.7 ?
C73 C74 C75 . . 120.2(9) ?
C73 C74 H74 . . 119.9 ?
C75 C74 H74 . . 119.9 ?
C74 C75 C76 . . 120.1(8) ?
C74 C75 H75 . . 120.0 ?
C76 C75 H75 . . 120.0 ?
C71 C76 C75 . . 119.0(8) ?
C71 C76 H76 . . 120.5 ?
C75 C76 H76 . . 120.5 ?
C86 C81 C82 . . 118.7(7) ?
C86 C81 P2 . . 121.2(6) ?
C82 C81 P2 . . 120.1(6) ?
C83 C82 C81 . . 120.9(8) ?
C83 C82 H82 . . 119.6 ?
C81 C82 H82 . . 119.6 ?
C82 C83 C84 . . 120.3(8) ?
C82 C83 H83 . . 119.9 ?
C84 C83 H83 . . 119.9 ?
C85 C84 C83 . . 120.2(8) ?
C85 C84 H84 . . 119.9 ?
C83 C84 H84 . . 119.9 ?
C84 C85 C86 . . 119.8(8) ?
C84 C85 H85 . . 120.1 ?
C86 C85 H85 . . 120.1 ?
C81 C86 C85 . . 120.1(8) ?
C81 C86 H86 . . 119.9 ?
C85 C86 H86 . . 119.9 ?
C96 C91 C92 . . 118.6(8) ?
C96 C91 P2 . . 123.3(6) ?
C92 C91 P2 . . 118.0(6) ?
C93 C92 C91 . . 119.6(8) ?
C93 C92 H92 . . 120.2 ?
C91 C92 H92 . . 120.2 ?
C94 C93 C92 . . 120.8(9) ?
C94 C93 H93 . . 119.6 ?
C92 C93 H93 . . 119.6 ?
C95 C94 C93 . . 120.4(8) ?
C95 C94 H94 . . 119.8 ?
C93 C94 H94 . . 119.8 ?
C94 C95 C96 . . 120.0(9) ?
C94 C95 H95 . . 120.0 ?
C96 C95 H95 . . 120.0 ?
C91 C96 C95 . . 120.5(8) ?
C91 C96 H96 . . 119.8 ?
C95 C96 H96 . . 119.8 ?

loop_
_geom_bond_atom_site_label_1
_geom_bond_atom_site_label_2
_geom_bond_site_symmetry_2
_geom_bond_distance
_geom_bond_publ_flag
I1 Ir1 . 2.7130(6) ?
I2 Pd1 . 2.6719(7) ?
Ir1 C19 . 2.020(10) ?
Ir1 C14 . 2.056(8) ?
Ir1 C31 . 2.164(8) ?
Ir1 C32 . 2.249(7) ?
Ir1 C35 . 2.263(8) ?
Ir1 C33 . 2.265(9) ?
Ir1 C34 . 2.287(7) ?
Pd1 C8 . 1.980(7) ?
Pd1 P2 . 2.331(2) ?
Pd1 P1 . 2.339(2) ?
N1 C6 . 1.399(11) ?
N1 C2 . 1.412(12) ?
N1 C24 . 1.482(13) ?
O1 C2 . 1.211(10) ?
P1 C51 . 1.826(8) ?
P1 C41 . 1.833(8) ?
P1 C61 . 1.835(9) ?
C2 N3 . 1.379(10) ?
O2 C6 . 1.237(11) ?
P2 C81 . 1.816(7) ?
P2 C91 . 1.817(8) ?
P2 C71 . 1.821(8) ?
N3 C4 . 1.356(10) ?
N3 C25 . 1.464(11) ?
C4 C5 . 1.360(10) ?
C4 N9 . 1.370(10) ?
C5 N7 . 1.395(9) ?
C5 C6 . 1.422(11) ?
N7 C8 . 1.370(9) ?
N7 C10 . 1.473(10) ?
C8 N9 . 1.367(10) ?
C10 C11 . 1.494(10) ?
C10 H10A . 0.99 ?
C10 H10B . 0.99 ?
C11 C12 . 1.391(10) ?
C11 C16 . 1.411(10) ?
C12 C13 . 1.404(10) ?
C12 H12 . 0.95 ?
C13 C14 . 1.419(10) ?
C13 C17 . 1.501(10) ?
C14 C15 . 1.406(11) ?
C15 C16 . 1.399(11) ?
C15 H15 . 0.95 ?
C16 H16 . 0.95 ?
C17 N18 . 1.477(9) ?
C17 H17A . 0.99 ?
C17 H17B . 0.99 ?
N18 C19 . 1.328(11) ?
N18 C22 . 1.373(10) ?
C19 N20 . 1.359(10) ?
N20 C21 . 1.384(11) ?
N20 C23 . 1.458(10) ?
C21 C22 . 1.359(12) ?
C21 H21 . 0.95 ?
C22 H22 . 0.95 ?
C23 H23A . 0.98 ?
C23 H23B . 0.98 ?
C23 H23C . 0.98 ?
C24 H24A . 0.98 ?
C24 H24B . 0.98 ?
C24 H24C . 0.98 ?
C25 H25A . 0.98 ?
C25 H25B . 0.98 ?
C25 H25C . 0.98 ?
C31 C32 . 1.452(12) ?
C31 C35 . 1.458(13) ?
C31 C36 . 1.493(12) ?
C32 C33 . 1.440(12) ?
C32 C37 . 1.464(11) ?
C33 C34 . 1.469(13) ?
C33 C38 . 1.473(12) ?
C34 C35 . 1.431(13) ?
C34 C39 . 1.494(12) ?
C35 C40 . 1.494(13) ?
C36 H36A . 0.98 ?
C36 H36B . 0.98 ?
C36 H36C . 0.98 ?
C37 H37A . 0.98 ?
C37 H37B . 0.98 ?
C37 H37C . 0.98 ?
C38 H38A . 0.98 ?
C38 H38B . 0.98 ?
C38 H38C . 0.98 ?
C39 H39A . 0.98 ?
C39 H39B . 0.98 ?
C39 H39C . 0.98 ?
C40 H40A . 0.98 ?
C40 H40B . 0.98 ?
C40 H40C . 0.98 ?
C41 C46 . 1.398(13) ?
C41 C42 . 1.423(13) ?
C42 C43 . 1.419(14) ?
C42 H42 . 0.95 ?
C43 C44 . 1.384(18) ?
C43 H43 . 0.95 ?
C44 C45 . 1.372(17) ?
C44 H44 . 0.95 ?
C45 C46 . 1.378(13) ?
C45 H45 . 0.95 ?
C46 H46 . 0.95 ?
C51 C56 . 1.379(12) ?
C51 C52 . 1.395(12) ?
C52 C53 . 1.360(12) ?
C52 H52 . 0.95 ?
C53 C54 . 1.386(13) ?
C53 H53 . 0.95 ?
C54 C55 . 1.388(12) ?
C54 H54 . 0.95 ?
C55 C56 . 1.397(12) ?
C55 H55 . 0.95 ?
C56 H56 . 0.95 ?
C61 C66 . 1.366(12) ?
C61 C62 . 1.390(12) ?
C62 C63 . 1.412(12) ?
C62 H62 . 0.95 ?
C63 C64 . 1.363(13) ?
C63 H63 . 0.95 ?
C64 C65 . 1.389(14) ?
C64 H64 . 0.95 ?
C65 C66 . 1.385(14) ?
C65 H65 . 0.95 ?
C66 H66 . 0.95 ?
C71 C76 . 1.391(11) ?
C71 C72 . 1.394(12) ?
C72 C73 . 1.385(13) ?
C72 H72 . 0.95 ?
C73 C74 . 1.365(14) ?
C73 H73 . 0.95 ?
C74 C75 . 1.391(14) ?
C74 H74 . 0.95 ?
C75 C76 . 1.407(12) ?
C75 H75 . 0.95 ?
C76 H76 . 0.95 ?
C81 C86 . 1.398(11) ?
C81 C82 . 1.405(11) ?
C82 C83 . 1.373(11) ?
C82 H82 . 0.95 ?
C83 C84 . 1.388(12) ?
C83 H83 . 0.95 ?
C84 C85 . 1.386(12) ?
C84 H84 . 0.95 ?
C85 C86 . 1.403(11) ?
C85 H85 . 0.95 ?
C86 H86 . 0.95 ?
C91 C96 . 1.390(12) ?
C91 C92 . 1.412(11) ?
C92 C93 . 1.381(12) ?
C92 H92 . 0.95 ?
C93 C94 . 1.372(13) ?
C93 H93 . 0.95 ?
C94 C95 . 1.371(13) ?
C94 H94 . 0.95 ?
C95 C96 . 1.392(12) ?
C95 H95 . 0.95 ?
C96 H96 . 0.95 ?

loop_
_geom_torsion_atom_site_label_1
_geom_torsion_atom_site_label_2
_geom_torsion_atom_site_label_3
_geom_torsion_atom_site_label_4
_geom_torsion_site_symmetry_1
_geom_torsion_site_symmetry_2
_geom_torsion_site_symmetry_3
_geom_torsion_site_symmetry_4
_geom_torsion
_geom_torsion_publ_flag
C6 N1 C2 O1 . . . . -177.3(10) ?
C24 N1 C2 O1 . . . . -0.3(15) ?
C6 N1 C2 N3 . . . . 4.3(15) ?
C24 N1 C2 N3 . . . . -178.7(9) ?
O1 C2 N3 C4 . . . . 179.7(9) ?
N1 C2 N3 C4 . . . . -1.9(12) ?
O1 C2 N3 C25 . . . . 1.9(14) ?
N1 C2 N3 C25 . . . . -179.7(8) ?
C2 N3 C4 C5 . . . . -3.4(12) ?
C25 N3 C4 C5 . . . . 174.2(8) ?
C2 N3 C4 N9 . . . . 172.4(8) ?
C25 N3 C4 N9 . . . . -9.9(12) ?
N3 C4 C5 N7 . . . . 178.4(7) ?
N9 C4 C5 N7 . . . . 2.1(8) ?
N3 C4 C5 C6 . . . . 6.9(12) ?
N9 C4 C5 C6 . . . . -169.4(7) ?
C2 N1 C6 O2 . . . . -178.4(10) ?
C24 N1 C6 O2 . . . . 4.7(15) ?
C2 N1 C6 C5 . . . . -1.2(14) ?
C24 N1 C6 C5 . . . . -178.2(9) ?
C4 C5 C6 O2 . . . . 172.6(9) ?
N7 C5 C6 O2 . . . . 3.5(16) ?
C4 C5 C6 N1 . . . . -4.4(12) ?
N7 C5 C6 N1 . . . . -173.4(8) ?
C4 C5 N7 C8 . . . . -2.5(8) ?
C6 C5 N7 C8 . . . . 167.9(8) ?
C4 C5 N7 C10 . . . . -179.4(7) ?
C6 C5 N7 C10 . . . . -9.0(13) ?
C5 N7 C8 N9 . . . . 2.1(8) ?
C10 N7 C8 N9 . . . . 179.1(6) ?
C5 N7 C8 Pd1 . . . . -176.2(5) ?
C10 N7 C8 Pd1 . . . . 0.7(10) ?
N7 C8 N9 C4 . . . . -0.9(8) ?
Pd1 C8 N9 C4 . . . . 177.6(5) ?
N3 C4 N9 C8 . . . . -177.0(7) ?
C5 C4 N9 C8 . . . . -0.8(8) ?
C8 N7 C10 C11 . . . . 98.6(9) ?
C5 N7 C10 C11 . . . . -85.1(9) ?
N7 C10 C11 C12 . . . . -113.5(8) ?
N7 C10 C11 C16 . . . . 73.7(9) ?
C16 C11 C12 C13 . . . . 0.4(11) ?
C10 C11 C12 C13 . . . . -172.8(7) ?
C11 C12 C13 C14 . . . . 0.4(12) ?
C11 C12 C13 C17 . . . . -178.6(7) ?
C12 C13 C14 C15 . . . . -1.2(11) ?
C17 C13 C14 C15 . . . . 177.7(7) ?
C12 C13 C14 Ir1 . . . . -177.2(5) ?
C17 C13 C14 Ir1 . . . . 1.7(10) ?
C13 C14 C15 C16 . . . . 1.2(11) ?
Ir1 C14 C15 C16 . . . . 177.4(6) ?
C14 C15 C16 C11 . . . . -0.5(12) ?
C12 C11 C16 C15 . . . . -0.4(11) ?
C10 C11 C16 C15 . . . . 172.9(7) ?
C12 C13 C17 N18 . . . . -135.1(7) ?
C14 C13 C17 N18 . . . . 46.0(10) ?
C13 C17 N18 C19 . . . . -48.9(10) ?
C13 C17 N18 C22 . . . . 134.2(8) ?
C22 N18 C19 N20 . . . . 1.4(10) ?
C17 N18 C19 N20 . . . . -175.9(7) ?
C22 N18 C19 Ir1 . . . . 178.1(6) ?
C17 N18 C19 Ir1 . . . . 0.8(11) ?
N18 C19 N20 C21 . . . . -1.5(10) ?
Ir1 C19 N20 C21 . . . . -178.0(7) ?
N18 C19 N20 C23 . . . . 178.9(8) ?
Ir1 C19 N20 C23 . . . . 2.4(14) ?
C19 N20 C21 C22 . . . . 1.0(11) ?
C23 N20 C21 C22 . . . . -179.4(8) ?
N20 C21 C22 N18 . . . . -0.1(10) ?
C19 N18 C22 C21 . . . . -0.8(10) ?
C17 N18 C22 C21 . . . . 176.4(8) ?
C35 C31 C32 C33 . . . . -5.4(9) ?
C36 C31 C32 C33 . . . . -172.3(8) ?
Ir1 C31 C32 C33 . . . . 61.4(6) ?
C35 C31 C32 C37 . . . . 174.2(8) ?
C36 C31 C32 C37 . . . . 7.4(13) ?
Ir1 C31 C32 C37 . . . . -118.9(8) ?
C35 C31 C32 Ir1 . . . . -66.8(6) ?
C36 C31 C32 Ir1 . . . . 126.3(9) ?
C31 C32 C33 C34 . . . . 4.4(9) ?
C37 C32 C33 C34 . . . . -175.3(8) ?
Ir1 C32 C33 C34 . . . . 63.0(6) ?
C31 C32 C33 C38 . . . . -179.2(8) ?
C37 C32 C33 C38 . . . . 1.1(14) ?
Ir1 C32 C33 C38 . . . . -120.6(9) ?
C31 C32 C33 Ir1 . . . . -58.6(5) ?
C37 C32 C33 Ir1 . . . . 121.7(8) ?
C32 C33 C34 C35 . . . . -1.8(10) ?
C38 C33 C34 C35 . . . . -178.3(8) ?
Ir1 C33 C34 C35 . . . . 60.4(6) ?
C32 C33 C34 C39 . . . . 174.5(8) ?
C38 C33 C34 C39 . . . . -2.0(14) ?
Ir1 C33 C34 C39 . . . . -123.3(9) ?
C32 C33 C34 Ir1 . . . . -62.3(6) ?
C38 C33 C34 Ir1 . . . . 121.2(9) ?
C33 C34 C35 C31 . . . . -1.5(10) ?
C39 C34 C35 C31 . . . . -177.7(9) ?
Ir1 C34 C35 C31 . . . . 58.7(6) ?
C33 C34 C35 C40 . . . . 174.6(9) ?
C39 C34 C35 C40 . . . . -1.6(16) ?
Ir1 C34 C35 C40 . . . . -125.2(11) ?
C33 C34 C35 Ir1 . . . . -60.2(6) ?
C39 C34 C35 Ir1 . . . . 123.6(9) ?
C32 C31 C35 C34 . . . . 4.3(10) ?
C36 C31 C35 C34 . . . . 171.3(8) ?
Ir1 C31 C35 C34 . . . . -62.2(6) ?
C32 C31 C35 C40 . . . . -172.0(9) ?
C36 C31 C35 C40 . . . . -4.9(15) ?
Ir1 C31 C35 C40 . . . . 121.5(10) ?
C32 C31 C35 Ir1 . . . . 66.5(6) ?
C36 C31 C35 Ir1 . . . . -126.4(9) ?
C51 P1 C41 C46 . . . . 138.5(7) ?
C61 P1 C41 C46 . . . . 27.0(8) ?
Pd1 P1 C41 C46 . . . . -99.3(7) ?
C51 P1 C41 C42 . . . . -46.4(7) ?
C61 P1 C41 C42 . . . . -158.0(7) ?
Pd1 P1 C41 C42 . . . . 75.8(7) ?
C46 C41 C42 C43 . . . . 1.0(13) ?
P1 C41 C42 C43 . . . . -174.2(7) ?
C41 C42 C43 C44 . . . . -2.4(14) ?
C42 C43 C44 C45 . . . . 2.0(17) ?
C43 C44 C45 C46 . . . . -0.1(18) ?
C44 C45 C46 C41 . . . . -1.3(16) ?
C42 C41 C46 C45 . . . . 0.8(13) ?
P1 C41 C46 C45 . . . . 175.8(7) ?
C41 P1 C51 C56 . . . . 144.9(7) ?
C61 P1 C51 C56 . . . . -107.4(8) ?
Pd1 P1 C51 C56 . . . . 19.8(8) ?
C41 P1 C51 C52 . . . . -33.4(8) ?
C61 P1 C51 C52 . . . . 74.3(8) ?
Pd1 P1 C51 C52 . . . . -158.5(6) ?
C56 C51 C52 C53 . . . . -0.7(14) ?
P1 C51 C52 C53 . . . . 177.5(7) ?
C51 C52 C53 C54 . . . . -0.2(14) ?
C52 C53 C54 C55 . . . . 0.3(13) ?
C53 C54 C55 C56 . . . . 0.7(13) ?
C52 C51 C56 C55 . . . . 1.6(13) ?
P1 C51 C56 C55 . . . . -176.6(7) ?
C54 C55 C56 C51 . . . . -1.6(13) ?
C51 P1 C61 C66 . . . . 160.2(7) ?
C41 P1 C61 C66 . . . . -92.5(8) ?
Pd1 P1 C61 C66 . . . . 34.7(8) ?
C51 P1 C61 C62 . . . . -22.1(8) ?
C41 P1 C61 C62 . . . . 85.2(8) ?
Pd1 P1 C61 C62 . . . . -147.6(6) ?
C66 C61 C62 C63 . . . . 0.8(13) ?
P1 C61 C62 C63 . . . . -176.8(7) ?
C61 C62 C63 C64 . . . . 0.9(14) ?
C62 C63 C64 C65 . . . . -1.0(15) ?
C63 C64 C65 C66 . . . . -0.6(17) ?
C62 C61 C66 C65 . . . . -2.4(14) ?
P1 C61 C66 C65 . . . . 175.4(8) ?
C64 C65 C66 C61 . . . . 2.3(16) ?
C81 P2 C71 C76 . . . . -5.1(8) ?
C91 P2 C71 C76 . . . . 103.5(7) ?
Pd1 P2 C71 C76 . . . . -134.5(7) ?
C81 P2 C71 C72 . . . . 173.7(7) ?
C91 P2 C71 C72 . . . . -77.7(8) ?
Pd1 P2 C71 C72 . . . . 44.4(8) ?
C76 C71 C72 C73 . . . . 1.3(15) ?
P2 C71 C72 C73 . . . . -177.6(9) ?
C71 C72 C73 C74 . . . . -1.6(18) ?
C72 C73 C74 C75 . . . . 1.3(18) ?
C73 C74 C75 C76 . . . . -0.7(16) ?
C72 C71 C76 C75 . . . . -0.7(13) ?
P2 C71 C76 C75 . . . . 178.1(7) ?
C74 C75 C76 C71 . . . . 0.4(13) ?
C91 P2 C81 C86 . . . . 140.9(6) ?
C71 P2 C81 C86 . . . . -109.2(7) ?
Pd1 P2 C81 C86 . . . . 10.7(7) ?
C91 P2 C81 C82 . . . . -39.9(7) ?
C71 P2 C81 C82 . . . . 70.0(7) ?
Pd1 P2 C81 C82 . . . . -170.0(5) ?
C86 C81 C82 C83 . . . . -0.6(11) ?
P2 C81 C82 C83 . . . . -179.8(6) ?
C81 C82 C83 C84 . . . . 1.6(12) ?
C82 C83 C84 C85 . . . . -2.2(12) ?
C83 C84 C85 C86 . . . . 1.7(13) ?
C82 C81 C86 C85 . . . . 0.1(12) ?
P2 C81 C86 C85 . . . . 179.3(6) ?
C84 C85 C86 C81 . . . . -0.7(13) ?
C81 P2 C91 C96 . . . . 119.5(7) ?
C71 P2 C91 C96 . . . . 6.3(8) ?
Pd1 P2 C91 C96 . . . . -107.8(7) ?
C81 P2 C91 C92 . . . . -63.1(7) ?
C71 P2 C91 C92 . . . . -176.4(6) ?
Pd1 P2 C91 C92 . . . . 69.6(6) ?
C96 C91 C92 C93 . . . . 1.6(12) ?
P2 C91 C92 C93 . . . . -175.9(6) ?
C91 C92 C93 C94 . . . . 1.2(13) ?
C92 C93 C94 C95 . . . . -3.2(14) ?
C93 C94 C95 C96 . . . . 2.3(14) ?
C92 C91 C96 C95 . . . . -2.5(12) ?
P2 C91 C96 C95 . . . . 174.9(6) ?
C94 C95 C96 C91 . . . . 0.6(13) ?
